data_7131354
loop_
_publ_author_name
'Verma, Shalini'
'Kumar, Manoj'
'Verma, Akhilesh K.'

_publ_section_title
;
 A unified approach to benzo[<i>c</i>]phenanthridines <i>via</i> the
 cascade dual-annulation/formylation of 2-alkynyl/alkenylbenzonitriles.
;
_journal_issue 25
_journal_name_full 'Chemical communications (Cambridge, England)'
_journal_page_first 3723
_journal_page_last 3726
_journal_paper_doi 10.1039/d3cc00197k
_journal_volume 59
_journal_year 2023
_chemical_formula_moiety '0.67(C27 H24 N2 O4)'
_chemical_formula_sum 'C18 H16 N1.333 O2.667'
_chemical_formula_weight 293.67
_space_group_crystal_system triclinic
_space_group_IT_number 2
_space_group_name_Hall '-P 1'
_space_group_name_H-M_alt 'P -1'
_symmetry_Int_Tables_number 2
_atom_sites_solution_primary dual
_audit_creation_date 2019-10-11
_audit_creation_method
;
Olex2 1.2
(compiled 2018.05.29 svn.r3508 for OlexSys, GUI svn.r5506)
;
_audit_update_record
;
2021-03-01 deposited with the CCDC.	2023-03-01 downloaded from the CCDC.
;
_cell_angle_alpha 72.328(6)
_cell_angle_beta 81.715(5)
_cell_angle_gamma 77.874(6)
_cell_formula_units_Z 3
_cell_length_a 7.9461(5)
_cell_length_b 11.7904(8)
_cell_length_c 12.9458(8)
_cell_measurement_reflns_used 2292
_cell_measurement_temperature 273(2)
_cell_measurement_theta_max 22.7670
_cell_measurement_theta_min 3.7050
_cell_volume 1125.63(13)
_computing_cell_refinement 'CrysAlisPro 1.171.40.61a (Rigaku OD, 2019)'
_computing_data_collection 'CrysAlisPro 1.171.40.61a (Rigaku OD, 2019)'
_computing_data_reduction 'CrysAlisPro 1.171.40.61a (Rigaku OD, 2019)'
_computing_molecular_graphics 'Olex2 (Dolomanov et al., 2009)'
_computing_publication_material 'Olex2 (Dolomanov et al., 2009)'
_computing_structure_refinement 'olex2.refine (Bourhis et al., 2015)'
_computing_structure_solution 'ShelXT (Sheldrick, 2015)'
_diffrn_ambient_temperature 273(2)
_diffrn_detector 'CCD plate'
_diffrn_detector_area_resol_mean 15.9853
_diffrn_detector_type Sapphire3
_diffrn_measured_fraction_theta_full 0.9328
_diffrn_measured_fraction_theta_max 0.9628
_diffrn_measurement_details
;
List of Runs (angles in degrees, time in seconds):

  # Type    Start    End  Width  t~exp~   \w     \q     \k     \f   Frames
#--------------------------------------------------------------------------
  1  \w    -39.00  12.00   1.00    2.50    --  -14.36 -77.00  90.00   51
  2  \w    -75.00   1.00   1.00    2.50    --  -14.36 -38.00 -60.00   76
  3  \w     -5.00  37.00   1.00    2.50    --  -14.36  77.00 -60.00   42
  4  \w    -72.00   7.00   1.00    2.50    --  -14.36 -19.00   0.00   79
  5  \w      1.00  30.00   1.00    2.50    --   18.43  77.00 -30.00   29
  6  \w     11.00  88.00   1.00    2.50    --   18.43  38.00-150.00   77
  7  \w     28.00  80.00   1.00    2.50    --   18.43-138.00 -14.00   52
  8  \w      5.00  78.00   1.00    2.50    --   18.43  57.00 -90.00   73
  9  \w    -13.00  57.00   1.00    2.50    --   18.43 -99.00-150.00   70
 10  \w    -20.00  56.00   1.00    2.50    --   18.43 -99.00  60.00   76
 11  \w    -46.00  23.00   1.00    2.50    --   18.43 -38.00  90.00   69
;
_diffrn_measurement_device 'four-circle diffractometer'
_diffrn_measurement_device_type 'Xcalibur, Sapphire3'
_diffrn_measurement_method '\w scans'
_diffrn_orient_matrix_type 'CrysAlisPro convention (1999,Acta A55,543-557)'
_diffrn_orient_matrix_UB_11 0.0164233000
_diffrn_orient_matrix_UB_12 0.0320225000
_diffrn_orient_matrix_UB_13 -0.0553887000
_diffrn_orient_matrix_UB_21 -0.0185343000
_diffrn_orient_matrix_UB_22 -0.0481158000
_diffrn_orient_matrix_UB_23 -0.0161388000
_diffrn_orient_matrix_UB_31 -0.0882334000
_diffrn_orient_matrix_UB_32 0.0278197000
_diffrn_orient_matrix_UB_33 -0.0017500000
_diffrn_radiation_monochromator graphite
_diffrn_radiation_probe x-ray
_diffrn_radiation_type 'Mo K\a'
_diffrn_radiation_wavelength 0.71073
_diffrn_reflns_av_R_equivalents 0.0823
_diffrn_reflns_av_unetI/netI 0.1283
_diffrn_reflns_limit_h_max 10
_diffrn_reflns_limit_h_min -10
_diffrn_reflns_limit_k_max 16
_diffrn_reflns_limit_k_min -16
_diffrn_reflns_limit_l_max 17
_diffrn_reflns_limit_l_min -17
_diffrn_reflns_number 17117
_diffrn_reflns_theta_full 29.6545
_diffrn_reflns_theta_max 29.65
_diffrn_reflns_theta_min 3.31
_diffrn_source 'fine-focus sealed X-ray tube'
_diffrn_source_type 'Enhance (Mo) X-ray Source'
_exptl_absorpt_coefficient_mu 0.088
_exptl_absorpt_correction_type none
_exptl_crystal_density_diffrn 1.2996
_exptl_crystal_description white
_exptl_crystal_F_000 464.2341
_refine_diff_density_max 0.5551
_refine_diff_density_min -0.5501
_refine_diff_density_rms 0.1273
_refine_ls_d_res_high 0.7182
_refine_ls_d_res_low 6.1604
_refine_ls_extinction_expression Fc^*^=kFc[1+0.001xFc^2^\l^3^/sin(2\q)]^-1/4^
_refine_ls_goodness_of_fit_ref 1.0276
_refine_ls_hydrogen_treatment constr
_refine_ls_matrix_type full
_refine_ls_number_constraints 41
_refine_ls_number_parameters 302
_refine_ls_number_reflns 5488
_refine_ls_number_restraints 0
_refine_ls_restrained_S_all 1.0276
_refine_ls_R_factor_all 0.1762
_refine_ls_R_factor_gt 0.0698
_refine_ls_shift/su_max 0.0008
_refine_ls_shift/su_mean 0.0001
_refine_ls_structure_factor_coef Fsqd
_refine_ls_weighting_details 'w=1/[\s^2^(Fo^2^)+(0.0584P)^2^] where P=(Fo^2^+2Fc^2^)/3'
_refine_ls_weighting_scheme calc
_refine_ls_wR_factor_gt 0.1361
_refine_ls_wR_factor_ref 0.1904
_reflns_Friedel_coverage 0.0
_reflns_limit_h_max 10
_reflns_limit_h_min -10
_reflns_limit_k_max 16
_reflns_limit_k_min -15
_reflns_limit_l_max 17
_reflns_limit_l_min 0
_reflns_number_gt 2361
_reflns_number_total 5488
_reflns_threshold_expression I>=2u(I)
_cod_data_source_file d3cc00197k2.cif
_cod_data_source_block SV-949B
_cod_depositor_comments 'Adding full bibliography for 7131354.cif.'
_cod_database_code 7131354
_chemical_oxdiff_formula 'C16 H19 N2 O4'
_chemical_oxdiff_usercomment 08-010-2019
_reflns_odcompleteness_completeness 99.80
_reflns_odcompleteness_iscentric 1
_reflns_odcompleteness_theta 26.32
_olex2_refinement_description
;
1. Fixed Uiso
 At 1.2 times of:
  All C(H) groups, All C(H,H) groups, All N(H) groups
 At 1.5 times of:
  All C(H,H,H) groups
2.a Ternary CH refined with riding coordinates:
 C00D(H00D)
2.b Secondary CH2 refined with riding coordinates:
 C00K(H00a,H00b)
2.c Aromatic/amide H refined with riding coordinates:
 C00I(H00I), C00U(H00U), C00T(H00T), C00L(H00L), C00G(H00G), C00O(H00O),
 C00S(H00S), C00M(H00M), C00P(H00P), C00H(H00H), C00J(H00J), N002(H002)
2.d Idealised Me refined as rotating group:
 C00W(H00k,H00n,H00q), C00V(H00c,H00e,H00f), C00X(H00r,H00v,H00w)
;
_olex2_submission_special_instructions 'No special instructions were received'
_oxdiff_exptl_absorpt_empirical_details
;
Empirical correction (ABSPACK) includes:
;
_oxdiff_exptl_absorpt_empirical_full_max 1.074
_oxdiff_exptl_absorpt_empirical_full_min 0.917

loop_
_space_group_symop_id
_space_group_symop_operation_xyz
1 x,y,z
2 -x,-y,-z

loop_
_atom_site_label
_atom_site_type_symbol
_atom_site_fract_x
_atom_site_fract_y
_atom_site_fract_z
_atom_site_U_iso_or_equiv
_atom_site_adp_type
_atom_site_occupancy
_atom_site_refinement_flags_posn
N001 N 0.4341(2) 0.38343(17) 0.90145(16) 0.0444(5) Uani 1.000000 .
N002 N 0.5027(3) 0.17612(17) 0.94264(17) 0.0486(6) Uani 1.000000 .
O003 O 0.2923(2) 0.06192(17) 0.99804(18) 0.0756(7) Uani 1.000000 .
O004 O 0.5177(3) 0.83764(18) 0.30927(16) 0.0781(7) Uani 1.000000 .
O005 O 0.7415(3) 0.9243(2) 0.38344(17) 0.0906(7) Uani 1.000000 .
O006 O 0.3431(3) 0.6697(2) 0.44118(18) 0.0946(8) Uani 1.000000 .
C007 C 0.4755(3) 0.4960(2) 0.85636(19) 0.0409(6) Uani 1.000000 .
C008 C 0.5535(3) 0.2892(2) 0.8969(2) 0.0428(6) Uani 1.000000 .
C009 C 0.3361(3) 0.5994(2) 0.86505(19) 0.0428(6) Uani 1.000000 .
C00A C 0.6354(3) 0.5158(2) 0.80413(19) 0.0433(6) Uani 1.000000 .
C00B C 0.7246(3) 0.2964(2) 0.8485(2) 0.0445(6) Uani 1.000000 .
C00C C 0.7655(3) 0.4122(2) 0.7997(2) 0.0453(6) Uani 1.000000 .
C00D C 0.6665(3) 0.6433(2) 0.7515(2) 0.0467(7) Uani 1.000000 .
C00E C 0.6259(3) 0.6924(2) 0.6330(2) 0.0496(7) Uani 1.000000 .
C00F C 0.3789(3) 0.7137(2) 0.8443(2) 0.0456(6) Uani 1.000000 .
C00G C 0.1649(3) 0.5850(2) 0.8930(2) 0.0541(7) Uani 1.000000 .
C00H C 0.7086(3) 0.7824(2) 0.5646(2) 0.0562(7) Uani 1.000000 .
C00I C 0.8540(3) 0.1929(2) 0.8473(2) 0.0558(7) Uani 1.000000 .
C00J C 0.3403(4) 0.1592(3) 0.9575(3) 0.0616(8) Uani 1.000000 .
C00K C 0.5654(3) 0.7253(2) 0.8201(2) 0.0530(7) Uani 1.000000 .
C00L C 0.9324(3) 0.4223(2) 0.7476(2) 0.0578(8) Uani 1.000000 .
C00M C 0.2487(4) 0.8106(2) 0.8525(2) 0.0566(8) Uani 1.000000 .
C00N C 0.6684(4) 0.8332(2) 0.4574(2) 0.0605(8) Uani 1.000000 .
C00O C 0.0380(4) 0.6824(3) 0.9005(2) 0.0645(8) Uani 1.000000 .
C00P C 0.5027(4) 0.6527(2) 0.5939(2) 0.0589(8) Uani 1.000000 .
C00Q C 0.4647(4) 0.7030(2) 0.4860(2) 0.0621(8) Uani 1.000000 .
C00R C 0.5476(4) 0.7924(3) 0.4176(2) 0.0589(8) Uani 1.000000 .
C00S C 0.0793(4) 0.7947(3) 0.8803(2) 0.0656(8) Uani 1.000000 .
C00T C 1.0526(4) 0.3213(3) 0.7458(2) 0.0668(8) Uani 1.000000 .
C00U C 1.0134(4) 0.2062(3) 0.7963(3) 0.0656(8) Uani 1.000000 .
C00V C 0.3835(5) 0.9371(3) 0.2893(3) 0.0953(12) Uani 1.000000 .
C00W C 0.2292(5) 0.5963(3) 0.5113(3) 0.1007(12) Uani 1.000000 .
C00X C 0.8531(6) 0.9773(4) 0.4210(3) 0.1389(17) Uani 1.000000 .
H00I H 0.8294(3) 0.1159(2) 0.8816(2) 0.0670(9) Uiso 1.000000 R
H00U H 1.0969(4) 0.1382(3) 0.7950(3) 0.0787(10) Uiso 1.000000 R
H00T H 1.1619(4) 0.3293(3) 0.7105(2) 0.0802(10) Uiso 1.000000 R
H00L H 0.9609(3) 0.4984(2) 0.7141(2) 0.0694(9) Uiso 1.000000 R
H00G H 0.1357(3) 0.5091(2) 0.9067(2) 0.0649(9) Uiso 1.000000 R
H00O H -0.0762(4) 0.6718(3) 0.9195(2) 0.0774(10) Uiso 1.000000 R
H00S H -0.0069(4) 0.8602(3) 0.8853(2) 0.0787(10) Uiso 1.000000 R
H00M H 0.2761(4) 0.8870(2) 0.8390(2) 0.0679(9) Uiso 1.000000 R
H00P H 0.4453(4) 0.5926(2) 0.6396(2) 0.0707(9) Uiso 1.000000 R
H00H H 0.7919(3) 0.8093(2) 0.5903(2) 0.0674(9) Uiso 1.000000 R
H00k H 0.1448(19) 0.5867(17) 0.4699(4) 0.1511(18) Uiso 1.000000 GR
H00n H 0.2937(6) 0.5184(7) 0.5454(15) 0.1511(18) Uiso 1.000000 GR
H00q H 0.172(2) 0.6340(10) 0.5661(11) 0.1511(18) Uiso 1.000000 GR
H00c H 0.384(2) 0.9752(14) 0.2124(3) 0.1430(18) Uiso 1.000000 GR
H00e H 0.2751(6) 0.9106(4) 0.3165(18) 0.1430(18) Uiso 1.000000 GR
H00f H 0.3995(19) 0.9938(11) 0.3252(17) 0.1430(18) Uiso 1.000000 GR
H00r H 0.894(3) 1.040(2) 0.3621(7) 0.208(3) Uiso 1.000000 GR
H00v H 0.7925(13) 1.011(3) 0.4775(18) 0.208(3) Uiso 1.000000 GR
H00w H 0.950(2) 0.9170(8) 0.449(2) 0.208(3) Uiso 1.000000 GR
H00D H 0.7897(3) 0.6426(2) 0.7532(2) 0.0561(8) Uiso 1.000000 R
H00a H 0.6177(3) 0.7050(2) 0.8881(2) 0.0636(9) Uiso 1.000000 R
H00b H 0.5737(3) 0.8087(2) 0.7815(2) 0.0636(9) Uiso 1.000000 R
H00J H 0.2556(4) 0.2270(3) 0.9353(3) 0.0739(10) Uiso 1.000000 R
H002 H 0.5820(3) 0.11383(17) 0.96225(17) 0.0583(7) Uiso 1.000000 R

loop_
_atom_site_aniso_label
_atom_site_aniso_U_11
_atom_site_aniso_U_22
_atom_site_aniso_U_33
_atom_site_aniso_U_12
_atom_site_aniso_U_13
_atom_site_aniso_U_23
N001 0.0442(13) 0.0421(12) 0.0435(13) -0.0071(10) -0.0012(9) -0.0087(10)
N002 0.0430(14) 0.0410(13) 0.0552(14) -0.0007(10) -0.0008(10) -0.0103(10)
O003 0.0579(13) 0.0455(12) 0.1111(18) -0.0101(10) -0.0016(11) -0.0061(11)
O004 0.1039(17) 0.0816(14) 0.0410(13) -0.0116(13) -0.0049(11) -0.0095(10)
O005 0.1196(19) 0.1007(17) 0.0517(14) -0.0619(15) 0.0056(12) 0.0010(12)
O006 0.124(2) 0.1110(18) 0.0596(16) -0.0614(16) -0.0257(14) -0.0044(13)
C007 0.0437(15) 0.0409(14) 0.0361(14) -0.0091(11) -0.0028(11) -0.0069(11)
C008 0.0458(16) 0.0405(15) 0.0392(15) -0.0069(12) -0.0015(12) -0.0085(11)
C009 0.0425(15) 0.0414(15) 0.0405(15) -0.0046(12) -0.0021(11) -0.0083(11)
C00A 0.0489(16) 0.0433(15) 0.0368(15) -0.0118(12) -0.0043(12) -0.0072(11)
C00B 0.0429(16) 0.0469(15) 0.0421(15) -0.0040(12) -0.0033(12) -0.0130(12)
C00C 0.0428(15) 0.0521(16) 0.0391(15) -0.0062(12) -0.0014(12) -0.0126(12)
C00D 0.0454(15) 0.0490(15) 0.0439(16) -0.0120(12) -0.0005(12) -0.0096(12)
C00E 0.0545(17) 0.0486(16) 0.0431(16) -0.0115(13) 0.0045(13) -0.0118(12)
C00F 0.0516(17) 0.0426(15) 0.0400(15) -0.0082(12) -0.0026(12) -0.0086(11)
C00G 0.0473(17) 0.0489(16) 0.0627(19) -0.0072(13) -0.0057(14) -0.0114(14)
C00H 0.0599(18) 0.0645(18) 0.0460(18) -0.0227(14) 0.0058(13) -0.0151(14)
C00I 0.0487(17) 0.0541(17) 0.0635(19) -0.0043(14) -0.0011(14) -0.0197(14)
C00J 0.055(2) 0.0428(17) 0.081(2) -0.0013(14) -0.0062(16) -0.0132(15)
C00K 0.0610(18) 0.0496(16) 0.0488(17) -0.0186(13) 0.0023(13) -0.0118(13)
C00L 0.0523(18) 0.0607(18) 0.0552(18) -0.0079(14) 0.0081(13) -0.0160(14)
C00M 0.066(2) 0.0400(15) 0.0591(18) -0.0038(14) -0.0043(15) -0.0120(13)
C00N 0.075(2) 0.0564(18) 0.0434(18) -0.0225(15) 0.0112(15) -0.0038(14)
C00O 0.0436(17) 0.0604(19) 0.081(2) 0.0013(15) -0.0044(15) -0.0148(16)
C00P 0.072(2) 0.0550(17) 0.0487(18) -0.0249(14) -0.0042(15) -0.0042(14)
C00Q 0.076(2) 0.0609(18) 0.0523(19) -0.0195(16) -0.0110(16) -0.0128(15)
C00R 0.074(2) 0.0635(19) 0.0362(17) -0.0181(16) 0.0035(14) -0.0101(14)
C00S 0.055(2) 0.0563(19) 0.075(2) 0.0065(15) -0.0012(15) -0.0169(16)
C00T 0.0482(18) 0.079(2) 0.068(2) -0.0080(16) 0.0091(15) -0.0231(17)
C00U 0.054(2) 0.067(2) 0.075(2) 0.0038(15) -0.0021(16) -0.0299(17)
C00V 0.142(3) 0.069(2) 0.071(3) -0.009(2) -0.029(2) -0.0092(18)
C00W 0.109(3) 0.123(3) 0.082(3) -0.062(3) -0.016(2) -0.014(2)
C00X 0.184(4) 0.174(4) 0.077(3) -0.137(4) -0.009(3) 0.009(3)

loop_
_atom_type_symbol
_atom_type_scat_dispersion_real
_atom_type_scat_dispersion_imag
_atom_type_scat_Cromer_Mann_a1
_atom_type_scat_Cromer_Mann_a2
_atom_type_scat_Cromer_Mann_a3
_atom_type_scat_Cromer_Mann_a4
_atom_type_scat_Cromer_Mann_b1
_atom_type_scat_Cromer_Mann_b2
_atom_type_scat_Cromer_Mann_b3
_atom_type_scat_Cromer_Mann_b4
_atom_type_scat_Cromer_Mann_c
_atom_type_scat_source
_atom_type_scat_dispersion_source
H 0.00000 0.00000 0.49300 0.32291 0.14019 0.04081 10.51090 26.12570 3.14236 57.79970 0.0030380000826 'International Tables Volume C Table 6.1.1.4 (pp. 500-502)' 'Henke, Gullikson and Davis, At. Data and Nucl. Data Tables, 1993, 54, 2'
C 0.00347 0.00161 2.31000 1.02000 1.58860 0.86500 20.84390 10.20750 0.56870 51.65120 0.215599998832 'International Tables Volume C Table 6.1.1.4 (pp. 500-502)' 'Henke, Gullikson and Davis, At. Data and Nucl. Data Tables, 1993, 54, 2'
O 0.01158 0.00611 3.04850 2.28680 1.54630 0.86700 13.27710 5.70110 0.32390 32.90890 0.250800013542 'International Tables Volume C Table 6.1.1.4 (pp. 500-502)' 'Henke, Gullikson and Davis, At. Data and Nucl. Data Tables, 1993, 54, 2'
N 0.00653 0.00323 12.21260 3.13220 2.01250 1.16630 0.00570 9.89330 28.99750 0.58260 -11.5290002823 'International Tables Volume C Table 6.1.1.4 (pp. 500-502)' 'Henke, Gullikson and Davis, At. Data and Nucl. Data Tables, 1993, 54, 2'

loop_
_geom_angle_atom_site_label_1
_geom_angle_atom_site_label_2
_geom_angle_atom_site_label_3
_geom_angle
_geom_angle_site_symmetry_1
_geom_angle_site_symmetry_3
_geom_angle_publ_flag
C008 N001 C007 118.3(2) . . ?
C00J N002 C008 124.2(2) . . ?
H002 N002 C008 117.90(13) . . ?
H002 N002 C00J 117.90(14) . . ?
C00V O004 C00R 112.9(2) . . ?
C00X O005 C00N 117.7(3) . . ?
C00W O006 C00Q 118.6(2) . . ?
C009 C007 N001 116.0(2) . . ?
C00A C007 N001 123.5(2) . . ?
C00A C007 C009 120.5(2) . . ?
N002 C008 N001 115.8(2) . . ?
C00B C008 N001 124.1(2) . . ?
C00B C008 N002 120.1(2) . . ?
C00F C009 C007 119.0(2) . . ?
C00G C009 C007 121.6(2) . . ?
C00G C009 C00F 119.4(2) . . ?
C00C C00A C007 117.9(2) . . ?
C00D C00A C007 119.8(2) . . ?
C00D C00A C00C 122.3(2) . . ?
C00C C00B C008 117.5(2) . . ?
C00I C00B C008 123.3(2) . . ?
C00I C00B C00C 119.3(2) . . ?
C00B C00C C00A 118.8(2) . . ?
C00L C00C C00A 122.5(2) . . ?
C00L C00C C00B 118.7(2) . . ?
C00E C00D C00A 113.6(2) . . ?
C00K C00D C00A 109.2(2) . . ?
C00K C00D C00E 111.72(18) . . ?
H00D C00D C00A 107.33(13) . . ?
H00D C00D C00E 107.33(14) . . ?
H00D C00D C00K 107.33(14) . . ?
C00H C00E C00D 118.9(2) . . ?
C00P C00E C00D 121.7(2) . . ?
C00P C00E C00H 119.3(2) . . ?
C00K C00F C009 118.3(2) . . ?
C00M C00F C009 119.1(2) . . ?
C00M C00F C00K 122.6(2) . . ?
C00O C00G C009 120.5(2) . . ?
H00G C00G C009 119.77(14) . . ?
H00G C00G C00O 119.77(17) . . ?
C00N C00H C00E 120.4(3) . . ?
H00H C00H C00E 119.82(16) . . ?
H00H C00H C00N 119.82(18) . . ?
C00U C00I C00B 120.2(3) . . ?
H00I C00I C00B 119.88(16) . . ?
H00I C00I C00U 119.88(17) . . ?
O003 C00J N002 125.5(2) . . ?
H00J C00J N002 117.23(14) . . ?
H00J C00J O003 117.23(16) . . ?
C00F C00K C00D 112.8(2) . . ?
H00a C00K C00D 109.04(13) . . ?
H00a C00K C00F 109.04(13) . . ?
H00b C00K C00D 109.04(13) . . ?
H00b C00K C00F 109.04(13) . . ?
H00b C00K H00a 107.8 . . ?
C00T C00L C00C 120.6(3) . . ?
H00L C00L C00C 119.71(15) . . ?
H00L C00L C00T 119.71(18) . . ?
C00S C00M C00F 120.7(3) . . ?
H00M C00M C00F 119.66(16) . . ?
H00M C00M C00S 119.66(16) . . ?
C00H C00N O005 124.8(3) . . ?
C00R C00N O005 114.8(3) . . ?
C00R C00N C00H 120.4(3) . . ?
C00S C00O C00G 120.3(3) . . ?
H00O C00O C00G 119.83(17) . . ?
H00O C00O C00S 119.83(16) . . ?
C00Q C00P C00E 119.9(3) . . ?
H00P C00P C00E 120.04(16) . . ?
H00P C00P C00Q 120.04(18) . . ?
C00P C00Q O006 123.5(3) . . ?
C00R C00Q O006 115.7(3) . . ?
C00R C00Q C00P 120.8(3) . . ?
C00N C00R O004 119.7(3) . . ?
C00Q C00R O004 121.0(3) . . ?
C00Q C00R C00N 119.2(3) . . ?
C00O C00S C00M 120.0(2) . . ?
H00S C00S C00M 120.00(16) . . ?
H00S C00S C00O 120.00(16) . . ?
C00U C00T C00L 120.7(3) . . ?
H00T C00T C00L 119.64(18) . . ?
H00T C00T C00U 119.64(17) . . ?
C00T C00U C00I 120.4(3) . . ?
H00U C00U C00I 119.80(17) . . ?
H00U C00U C00T 119.80(17) . . ?
H00c C00V O004 109.5 . . ?
H00e C00V O004 109.5 . . ?
H00e C00V H00c 109.5 . . ?
H00f C00V O004 109.5 . . ?
H00f C00V H00c 109.5 . . ?
H00f C00V H00e 109.5 . . ?
H00k C00W O006 109.5 . . ?
H00n C00W O006 109.5 . . ?
H00n C00W H00k 109.5 . . ?
H00q C00W O006 109.5 . . ?
H00q C00W H00k 109.5 . . ?
H00q C00W H00n 109.5 . . ?
H00r C00X O005 109.5 . . ?
H00v C00X O005 109.5 . . ?
H00v C00X H00r 109.5 . . ?
H00w C00X O005 109.5 . . ?
H00w C00X H00r 109.5 . . ?
H00w C00X H00v 109.5 . . ?

loop_
_geom_bond_atom_site_label_1
_geom_bond_atom_site_label_2
_geom_bond_distance
_geom_bond_site_symmetry_2
_geom_bond_publ_flag
N001 C007 1.367(3) . ?
N001 C008 1.311(3) . ?
N002 C008 1.403(3) . ?
N002 C00J 1.325(3) . ?
N002 H002 0.8600 . ?
O003 C00J 1.223(3) . ?
O004 C00R 1.377(3) . ?
O004 C00V 1.396(3) . ?
O005 C00N 1.374(3) . ?
O005 C00X 1.399(4) . ?
O006 C00Q 1.373(3) . ?
O006 C00W 1.417(4) . ?
C007 C009 1.485(3) . ?
C007 C00A 1.381(3) . ?
C008 C00B 1.421(3) . ?
C009 C00F 1.397(3) . ?
C009 C00G 1.388(3) . ?
C00A C00C 1.434(3) . ?
C00A C00D 1.507(3) . ?
C00B C00C 1.405(3) . ?
C00B C00I 1.424(3) . ?
C00C C00L 1.410(3) . ?
C00D C00E 1.523(3) . ?
C00D C00K 1.535(3) . ?
C00D H00D 0.9800 . ?
C00E C00H 1.378(3) . ?
C00E C00P 1.383(3) . ?
C00F C00K 1.496(3) . ?
C00F C00M 1.390(3) . ?
C00G C00O 1.377(3) . ?
C00G H00G 0.9300 . ?
C00H C00N 1.389(3) . ?
C00H H00H 0.9300 . ?
C00I C00U 1.358(4) . ?
C00I H00I 0.9300 . ?
C00J H00J 0.9300 . ?
C00K H00a 0.9700 . ?
C00K H00b 0.9700 . ?
C00L C00T 1.365(3) . ?
C00L H00L 0.9300 . ?
C00M C00S 1.379(4) . ?
C00M H00M 0.9300 . ?
C00N C00R 1.381(4) . ?
C00O C00S 1.370(4) . ?
C00O H00O 0.9300 . ?
C00P C00Q 1.391(4) . ?
C00P H00P 0.9300 . ?
C00Q C00R 1.372(4) . ?
C00S H00S 0.9300 . ?
C00T C00U 1.395(4) . ?
C00T H00T 0.9300 . ?
C00U H00U 0.9300 . ?
C00V H00c 0.9600 . ?
C00V H00e 0.9600 . ?
C00V H00f 0.9600 . ?
C00W H00k 0.9600 . ?
C00W H00n 0.9600 . ?
C00W H00q 0.9600 . ?
C00X H00r 0.9600 . ?
C00X H00v 0.9600 . ?
C00X H00w 0.9600 . ?
